data_2218462
loop_
_publ_author_name
'Li, Hong'
'Hu, Tai Qiu'
'Zhang, Shi Guo'

_publ_section_title (2-Methoxy-1,10-phenanthroline-\k^2^<i>N</i>,<i>N</i>')bis(thiocyanato-\k<i>N</i>)zinc(II)
_journal_coeditor_code LH2603
_journal_issue 6
_journal_name_full 'Acta Crystallographica Section E'
_journal_page_first m770
_journal_paper_doi 10.1107/S1600536808011793
_journal_volume 64
_journal_year 2008
_chemical_formula_iupac '[Zn (N C S)2 (C13 H10 N2 O)]'
_chemical_formula_moiety 'C15 H10 N4 O S2 Zn'
_chemical_formula_sum 'C15 H10 N4 O S2 Zn'
_chemical_formula_weight 391.76
_chemical_name_systematic
;
(2-Methoxy-1,10-phenanthroline-\k^2^N,N')bis(thiocyanato-\kN)zinc(II)
;
_space_group_IT_number 15
_symmetry_cell_setting monoclinic
_symmetry_space_group_name_Hall '-C 2yc'
_symmetry_space_group_name_H-M 'C 1 2/c 1'
_atom_sites_solution_hydrogens geom
_atom_sites_solution_primary direct
_atom_sites_solution_secondary difmap
_audit_creation_method SHELXL-97
_cell_angle_alpha 90.00
_cell_angle_beta 96.266(2)
_cell_angle_gamma 90.00
_cell_formula_units_Z 8
_cell_length_a 26.360(5)
_cell_length_b 8.5949(16)
_cell_length_c 14.814(3)
_cell_measurement_reflns_used 4025
_cell_measurement_temperature 298(2)
_cell_measurement_theta_max 27.569
_cell_measurement_theta_min 2.1905
_cell_volume 3336.2(11)
_computing_cell_refinement 'SAINT (Bruker, 1997)'
_computing_data_collection 'SMART (Bruker, 1997)'
_computing_data_reduction 'SAINT (Bruker, 1997)'
_computing_molecular_graphics 'SHELXTL (Sheldrick, 2008)'
_computing_publication_material 'SHELXTL (Sheldrick, 2008)'
_computing_structure_refinement 'SHELXTL (Sheldrick, 2008)'
_computing_structure_solution 'SHELXTL (Sheldrick, 2008)'
_diffrn_ambient_temperature 298(2)
_diffrn_measured_fraction_theta_full 0.994
_diffrn_measured_fraction_theta_max 0.994
_diffrn_measurement_device_type 'Bruker SMART APEX CCD'
_diffrn_measurement_method '\f and \w'
_diffrn_radiation_monochromator graphite
_diffrn_radiation_source 'fine-focus sealed tube'
_diffrn_radiation_type MoK\a
_diffrn_radiation_wavelength 0.71073
_diffrn_reflns_av_R_equivalents 0.0400
_diffrn_reflns_av_sigmaI/netI 0.0389
_diffrn_reflns_limit_h_max 26
_diffrn_reflns_limit_h_min -33
_diffrn_reflns_limit_k_max 10
_diffrn_reflns_limit_k_min -9
_diffrn_reflns_limit_l_max 18
_diffrn_reflns_limit_l_min -18
_diffrn_reflns_number 9311
_diffrn_reflns_theta_full 26.99
_diffrn_reflns_theta_max 26.99
_diffrn_reflns_theta_min 2.49
_exptl_absorpt_coefficient_mu 1.730
_exptl_absorpt_correction_T_max 0.5446
_exptl_absorpt_correction_T_min 0.4184
_exptl_absorpt_correction_type multi-scan
_exptl_absorpt_process_details '(SADABS; Sheldrick, 1996)'
_exptl_crystal_colour yellow
_exptl_crystal_density_diffrn 1.560
_exptl_crystal_density_method 'not measured'
_exptl_crystal_description bar
_exptl_crystal_F_000 1584
_exptl_crystal_size_max 0.61
_exptl_crystal_size_mid 0.42
_exptl_crystal_size_min 0.40
_refine_diff_density_max 0.326
_refine_diff_density_min -0.489
_refine_ls_extinction_method none
_refine_ls_goodness_of_fit_ref 1.055
_refine_ls_hydrogen_treatment constr
_refine_ls_matrix_type full
_refine_ls_number_parameters 209
_refine_ls_number_reflns 3616
_refine_ls_number_restraints 0
_refine_ls_restrained_S_all 1.055
_refine_ls_R_factor_all 0.0438
_refine_ls_R_factor_gt 0.0352
_refine_ls_shift/su_max 0.001
_refine_ls_shift/su_mean 0.000
_refine_ls_structure_factor_coef Fsqd
_refine_ls_weighting_details 'calc w=1/[\s^2^(Fo^2^)+(0.0536P)^2^+0.2305P] where P=(Fo^2^+2Fc^2^)/3'
_refine_ls_weighting_scheme calc
_refine_ls_wR_factor_gt 0.0940
_refine_ls_wR_factor_ref 0.0974
_reflns_number_gt 2974
_reflns_number_total 3616
_reflns_threshold_expression I>2\s(I)
_cod_data_source_file lh2603.cif
_cod_data_source_block I
_cod_depositor_comments
;
The following automatic conversions were performed:
'_geom_bond_publ_flag' value 'Y' changed to 'y' according to
'/home/saulius/struct/CIF-dictionaries/cif_core.dic' dictionary named
'cif_core.dic' version 2.4.1 from 2010-06-29 (4
times).

'_geom_angle_publ_flag' value 'Y' changed to 'y' according to
'/home/saulius/struct/CIF-dictionaries/cif_core.dic' dictionary named
'cif_core.dic' version 2.4.1 from 2010-06-29 (6 times).

Automatic conversion script
Id: cif_fix_enum 1527 2010-12-29 10:47:43Z saulius 

The following automatic conversions were performed:

'_geom_bond_publ_flag' value 'Y' changed to 'y' according to
/home/saulius/struct/CIF-dictionaries/cif_core.dic dictionary named
'cif_core.dic' version 2.4.1 from 2010-06-29 (4
times).

'_geom_angle_publ_flag' value 'Y' changed to 'y' according
to /home/saulius/struct/CIF-dictionaries/cif_core.dic dictionary
named 'cif_core.dic' version 2.4.1 from 2010-06-29 (6 times).

Automatic conversion script
Id: cif_fix_values 1715 2011-07-08 13:25:40Z adriana 
;
_cod_original_cell_volume 3336.3(10)
_cod_original_sg_symbol_H-M 'C 2/c'
_cod_database_code 2218462
_cod_database_fobs_code 2218462

loop_
_symmetry_equiv_pos_as_xyz
'x, y, z'
'-x, y, -z+1/2'
'x+1/2, y+1/2, z'
'-x+1/2, y+1/2, -z+1/2'
'-x, -y, -z'
'x, -y, z-1/2'
'-x+1/2, -y+1/2, -z'
'x+1/2, -y+1/2, z-1/2'

loop_
_atom_site_type_symbol
_atom_site_label
_atom_site_fract_x
_atom_site_fract_y
_atom_site_fract_z
_atom_site_U_iso_or_equiv
_atom_site_adp_type
_atom_site_calc_flag
_atom_site_refinement_flags
_atom_site_occupancy
Zn Zn1 0.130923(10) 1.01266(3) 0.392499(16) 0.04081(11) Uani d . 1
S S2 0.07232(4) 1.52220(8) 0.35198(6) 0.0700(2) Uani d . 1
S S3 0.15576(3) 0.73246(10) 0.13159(4) 0.0627(2) Uani d . 1
N N1 0.19776(7) 0.98293(19) 0.47711(12) 0.0374(4) Uani d . 1
N N2 0.10343(6) 0.8750(2) 0.48692(10) 0.0372(4) Uani d . 1
C C5 0.19054(7) 0.8893(2) 0.54870(12) 0.0350(4) Uani d . 1
N N3 0.10454(8) 1.2204(3) 0.38239(13) 0.0557(5) Uani d . 1
O O1 0.02497(6) 0.8745(2) 0.41868(12) 0.0593(4) Uani d . 1
C C4 0.22974(8) 0.8481(3) 0.61569(13) 0.0415(5) Uani d . 1
C C8 0.13985(8) 0.8311(2) 0.55315(13) 0.0363(4) Uani d . 1
C C6 0.21868(10) 0.7477(3) 0.68714(15) 0.0510(6) Uani d . 1
H H6 0.2446 0.7205 0.7320 0.061 Uiso calc R 1
C C12 0.05651(8) 0.8226(3) 0.48815(15) 0.0446(5) Uani d . 1
N N4 0.13885(8) 0.9127(3) 0.27851(13) 0.0580(5) Uani d . 1
C C14 0.14584(8) 0.8383(3) 0.21771(14) 0.0424(5) Uani d . 1
C C9 0.13065(9) 0.7316(3) 0.62413(15) 0.0435(5) Uani d . 1
C C2 0.09073(8) 1.3458(3) 0.37012(13) 0.0422(5) Uani d . 1
C C7 0.17119(10) 0.6909(3) 0.69101(15) 0.0530(6) Uani d . 1
H H7 0.1650 0.6244 0.7381 0.064 Uiso calc R 1
C C11 0.04328(10) 0.7227(3) 0.55773(17) 0.0552(6) Uani d . 1
H H11 0.0099 0.6878 0.5580 0.066 Uiso calc R 1
C C3 0.27856(9) 0.9092(3) 0.60652(16) 0.0517(6) Uani d . 1
H H3 0.3059 0.8854 0.6494 0.062 Uiso calc R 1
C C10 0.07972(10) 0.6789(3) 0.62360(16) 0.0545(6) Uani d . 1
H H10 0.0713 0.6130 0.6695 0.065 Uiso calc R 1
C C15 0.28561(10) 1.0030(3) 0.53490(19) 0.0543(7) Uani d . 1
H H15 0.3177 1.0435 0.5286 0.065 Uiso calc R 1
C C1 0.24425(9) 1.0379(3) 0.47095(17) 0.0471(5) Uani d . 1
H H1 0.2495 1.1020 0.4223 0.057 Uiso calc R 1
C C13 -0.02649(9) 0.8142(4) 0.4045(2) 0.0721(8) Uani d . 1
H H13A -0.0254 0.7027 0.4012 0.108 Uiso calc R 1
H H13B -0.0433 0.8548 0.3487 0.108 Uiso calc R 1
H H13C -0.0449 0.8450 0.4540 0.108 Uiso calc R 1

loop_
_atom_site_aniso_label
_atom_site_aniso_U_11
_atom_site_aniso_U_22
_atom_site_aniso_U_33
_atom_site_aniso_U_12
_atom_site_aniso_U_13
_atom_site_aniso_U_23
Zn1 0.03960(18) 0.04250(18) 0.04019(16) 0.00072(11) 0.00369(11) 0.00223(10)
S2 0.0862(6) 0.0478(4) 0.0775(5) 0.0193(4) 0.0155(4) -0.0028(3)
S3 0.0606(4) 0.0723(5) 0.0568(4) 0.0133(3) 0.0135(3) -0.0126(3)
N1 0.0323(10) 0.0394(10) 0.0409(9) -0.0019(7) 0.0053(7) -0.0012(7)
N2 0.0320(9) 0.0377(10) 0.0427(9) -0.0020(8) 0.0078(7) -0.0029(7)
C5 0.0357(11) 0.0319(10) 0.0383(10) 0.0010(9) 0.0080(8) -0.0052(8)
N3 0.0631(14) 0.0480(13) 0.0566(12) 0.0108(11) 0.0095(10) 0.0064(9)
O1 0.0332(9) 0.0696(12) 0.0735(11) -0.0053(8) -0.0016(7) 0.0038(9)
C4 0.0399(12) 0.0424(12) 0.0419(11) 0.0026(10) 0.0027(9) -0.0043(9)
C8 0.0378(11) 0.0344(11) 0.0380(10) 0.0001(9) 0.0099(8) -0.0028(8)
C6 0.0518(15) 0.0577(15) 0.0419(12) 0.0095(12) -0.0021(10) 0.0045(10)
C12 0.0355(12) 0.0456(13) 0.0533(12) -0.0043(10) 0.0072(9) -0.0080(10)
N4 0.0637(14) 0.0639(14) 0.0467(11) 0.0039(12) 0.0065(9) -0.0073(11)
C14 0.0345(11) 0.0474(13) 0.0448(12) 0.0044(10) 0.0024(9) 0.0073(10)
C9 0.0524(14) 0.0397(12) 0.0406(11) -0.0023(10) 0.0145(9) 0.0000(9)
C2 0.0395(12) 0.0512(14) 0.0369(10) 0.0001(11) 0.0089(8) -0.0035(9)
C7 0.0645(17) 0.0512(15) 0.0451(12) 0.0054(12) 0.0135(11) 0.0098(11)
C11 0.0421(13) 0.0618(16) 0.0648(15) -0.0143(12) 0.0205(11) -0.0046(12)
C3 0.0390(12) 0.0560(15) 0.0572(13) 0.0013(11) -0.0072(10) -0.0045(12)
C10 0.0574(15) 0.0576(15) 0.0522(13) -0.0120(13) 0.0220(11) 0.0036(11)
C15 0.0366(13) 0.0585(17) 0.0672(17) -0.0106(11) 0.0034(12) -0.0008(12)
C1 0.0373(13) 0.0486(13) 0.0561(13) -0.0088(11) 0.0083(10) 0.0019(10)
C13 0.0303(13) 0.086(2) 0.099(2) -0.0058(14) -0.0020(13) -0.0092(17)

loop_
_atom_type_symbol
_atom_type_description
_atom_type_scat_dispersion_real
_atom_type_scat_dispersion_imag
_atom_type_scat_source
C C 0.0033 0.0016 'International Tables Vol C Tables 4.2.6.8 and 6.1.1.4'
H H 0.0000 0.0000 'International Tables Vol C Tables 4.2.6.8 and 6.1.1.4'
N N 0.0061 0.0033 'International Tables Vol C Tables 4.2.6.8 and 6.1.1.4'
O O 0.0106 0.0060 'International Tables Vol C Tables 4.2.6.8 and 6.1.1.4'
S S 0.1246 0.1234 'International Tables Vol C Tables 4.2.6.8 and 6.1.1.4'
Zn Zn 0.2839 1.4301 'International Tables Vol C Tables 4.2.6.8 and 6.1.1.4'

loop_
_geom_angle_atom_site_label_1
_geom_angle_atom_site_label_2
_geom_angle_atom_site_label_3
_geom_angle
_geom_angle_publ_flag
N3 Zn1 N4 114.85(9) y
N3 Zn1 N2 116.36(8) y
N4 Zn1 N2 115.23(9) y
N3 Zn1 N1 116.20(8) y
N4 Zn1 N1 108.07(8) y
N2 Zn1 N1 81.62(7) y
C1 N1 C5 118.2(2) ?
C1 N1 Zn1 130.42(16) ?
C5 N1 Zn1 111.33(14) ?
C12 N2 C8 119.23(18) ?
C12 N2 Zn1 128.04(15) ?
C8 N2 Zn1 112.68(13) ?
N1 C5 C4 123.20(19) ?
N1 C5 C8 116.87(18) ?
C4 C5 C8 119.93(18) ?
C2 N3 Zn1 174.4(2) ?
C12 O1 C13 119.4(2) ?
C5 C4 C3 116.7(2) ?
C5 C4 C6 119.1(2) ?
C3 C4 C6 124.2(2) ?
N2 C8 C9 123.38(19) ?
N2 C8 C5 117.48(17) ?
C9 C8 C5 119.14(19) ?
C7 C6 C4 121.2(2) ?
C7 C6 H6 119.4 ?
C4 C6 H6 119.4 ?
N2 C12 O1 112.55(19) ?
N2 C12 C11 121.6(2) ?
O1 C12 C11 125.8(2) ?
C14 N4 Zn1 171.4(2) ?
N4 C14 S3 179.9(3) ?
C8 C9 C10 115.7(2) ?
C8 C9 C7 119.8(2) ?
C10 C9 C7 124.5(2) ?
N3 C2 S2 178.9(2) ?
C6 C7 C9 120.8(2) ?
C6 C7 H7 119.6 ?
C9 C7 H7 119.6 ?
C10 C11 C12 119.0(2) ?
C10 C11 H11 120.5 ?
C12 C11 H11 120.5 ?
C15 C3 C4 119.9(2) ?
C15 C3 H3 120.0 ?
C4 C3 H3 120.0 ?
C11 C10 C9 121.0(2) ?
C11 C10 H10 119.5 ?
C9 C10 H10 119.5 ?
C3 C15 C1 119.5(2) ?
C3 C15 H15 120.2 ?
C1 C15 H15 120.2 ?
N1 C1 C15 122.4(2) ?
N1 C1 H1 118.8 ?
C15 C1 H1 118.8 ?
O1 C13 H13A 109.5 ?
O1 C13 H13B 109.5 ?
H13A C13 H13B 109.5 ?
O1 C13 H13C 109.5 ?
H13A C13 H13C 109.5 ?
H13B C13 H13C 109.5 ?

loop_
_geom_bond_atom_site_label_1
_geom_bond_atom_site_label_2
_geom_bond_distance
_geom_bond_publ_flag
Zn1 N3 1.916(2) y
Zn1 N4 1.926(2) y
Zn1 N2 2.0254(16) y
Zn1 N1 2.0636(19) y
S2 C2 1.606(3) ?
S3 C14 1.611(2) ?
N1 C1 1.326(3) ?
N1 C5 1.361(3) ?
N2 C12 1.319(3) ?
N2 C8 1.349(3) ?
C5 C4 1.398(3) ?
C5 C8 1.435(3) ?
N3 C2 1.145(3) ?
O1 C12 1.328(3) ?
O1 C13 1.446(3) ?
C4 C3 1.410(3) ?
C4 C6 1.421(3) ?
C8 C9 1.397(3) ?
C6 C7 1.351(3) ?
C6 H6 0.9300 ?
C12 C11 1.414(3) ?
N4 C14 1.136(3) ?
C9 C10 1.416(3) ?
C9 C7 1.419(3) ?
C7 H7 0.9300 ?
C11 C10 1.346(4) ?
C11 H11 0.9300 ?
C3 C15 1.361(4) ?
C3 H3 0.9300 ?
C10 H10 0.9300 ?
C15 C1 1.397(4) ?
C15 H15 0.9300 ?
C1 H1 0.9300 ?
C13 H13A 0.9600 ?
C13 H13B 0.9600 ?
C13 H13C 0.9600 ?

loop_
_geom_torsion_atom_site_label_1
_geom_torsion_atom_site_label_2
_geom_torsion_atom_site_label_3
_geom_torsion_atom_site_label_4
_geom_torsion
N3 Zn1 N1 C1 -64.6(2)
N4 Zn1 N1 C1 66.2(2)
N2 Zn1 N1 C1 -179.9(2)
N3 Zn1 N1 C5 116.32(14)
N4 Zn1 N1 C5 -112.90(14)
N2 Zn1 N1 C5 1.00(13)
N3 Zn1 N2 C12 66.0(2)
N4 Zn1 N2 C12 -72.75(19)
N1 Zn1 N2 C12 -178.84(19)
N3 Zn1 N2 C8 -116.55(14)
N4 Zn1 N2 C8 104.70(15)
N1 Zn1 N2 C8 -1.40(13)
C1 N1 C5 C4 -0.2(3)
Zn1 N1 C5 C4 179.00(16)
C1 N1 C5 C8 -179.68(19)
Zn1 N1 C5 C8 -0.5(2)
N1 C5 C4 C3 0.2(3)
C8 C5 C4 C3 179.70(19)
N1 C5 C4 C6 -178.99(19)
C8 C5 C4 C6 0.5(3)
C12 N2 C8 C9 0.1(3)
Zn1 N2 C8 C9 -177.64(16)
C12 N2 C8 C5 179.27(18)
Zn1 N2 C8 C5 1.6(2)
N1 C5 C8 N2 -0.7(3)
C4 C5 C8 N2 179.77(18)
N1 C5 C8 C9 178.51(17)
C4 C5 C8 C9 -1.0(3)
C5 C4 C6 C7 0.4(3)
C3 C4 C6 C7 -178.8(2)
C8 N2 C12 O1 -179.57(18)
Zn1 N2 C12 O1 -2.3(3)
C8 N2 C12 C11 0.7(3)
Zn1 N2 C12 C11 177.98(16)
C13 O1 C12 N2 173.2(2)
C13 O1 C12 C11 -7.1(4)
N2 C8 C9 C10 -0.6(3)
C5 C8 C9 C10 -179.83(19)
N2 C8 C9 C7 179.9(2)
C5 C8 C9 C7 0.6(3)
C4 C6 C7 C9 -0.7(4)
C8 C9 C7 C6 0.2(4)
C10 C9 C7 C6 -179.3(2)
N2 C12 C11 C10 -0.8(4)
O1 C12 C11 C10 179.5(2)
C5 C4 C3 C15 -0.1(3)
C6 C4 C3 C15 179.1(2)
C12 C11 C10 C9 0.2(4)
C8 C9 C10 C11 0.5(3)
C7 C9 C10 C11 180.0(2)
C4 C3 C15 C1 0.0(4)
C5 N1 C1 C15 0.1(3)
Zn1 N1 C1 C15 -178.98(17)
C3 C15 C1 N1 0.1(4)
